data_7719195
loop_
_publ_author_name
'Rakshit, Soumen'
'Mitra, Jyotirmoy'
'Saha, Rajat'
'Maji, Ram Chandra'

_publ_section_title
;
 Ligand-driven redox transformations and catalytic activities of
 mononuclear copper complexes: structural and spectroscopic insights.
;
_journal_issue 35
_journal_name_full 'Dalton transactions (Cambridge, England : 2003)'
_journal_page_first 13215
_journal_page_last 13227
_journal_paper_doi 10.1039/d5dt01511a
_journal_volume 54
_journal_year 2025
_chemical_formula_moiety 'C46 H50 Cl2 Cu N6 O11'
_chemical_formula_sum 'C46 H50 Cl2 Cu N6 O11'
_chemical_formula_weight 997.36
_space_group_crystal_system triclinic
_space_group_IT_number 2
_space_group_name_Hall '-P 1'
_space_group_name_H-M_alt 'P -1'
_atom_sites_solution_hydrogens mixed
_audit_creation_method SHELXL-2018/3
_audit_update_record
;
2025-06-24 deposited with the CCDC.	2025-08-01 downloaded from the CCDC.
;
_cell_angle_alpha 73.061(9)
_cell_angle_beta 81.023(9)
_cell_angle_gamma 72.684(9)
_cell_formula_units_Z 2
_cell_length_a 11.740(3)
_cell_length_b 13.786(4)
_cell_length_c 16.024(5)
_cell_measurement_reflns_used 17500
_cell_measurement_temperature 158(2)
_cell_measurement_theta_max 28.538
_cell_measurement_theta_min 2.338
_cell_volume 2361.7(12)
_computing_cell_refinement 'SAINT (Bruker, 2008)'
_computing_data_collection 'APEX2 (Bruker, 2008)'
_computing_data_reduction 'SAINT (Bruker, 2008)'
_computing_molecular_graphics 'PLATON (Spek, 2009) and ORTEP (Farrugia, 1997)'
_computing_publication_material 'SHELXL-2018/3 (Sheldrick, 2015)'
_computing_structure_refinement 'SHELXL-2018/3 (Sheldrick, 2018)'
_computing_structure_solution 'SHELXT 2014/5 (Sheldrick, 2014)'
_diffrn_ambient_temperature 158(2)
_diffrn_measured_fraction_theta_full 0.938
_diffrn_measured_fraction_theta_max 0.906
_diffrn_measurement_device_type 'Bruker APEX-II CCD'
_diffrn_measurement_method '\w scan'
_diffrn_radiation_type MoK\a
_diffrn_radiation_wavelength 0.71073
_diffrn_reflns_av_R_equivalents 0.0619
_diffrn_reflns_av_unetI/netI 0.1224
_diffrn_reflns_Laue_measured_fraction_full 0.938
_diffrn_reflns_Laue_measured_fraction_max 0.906
_diffrn_reflns_limit_h_max 14
_diffrn_reflns_limit_h_min -15
_diffrn_reflns_limit_k_max 17
_diffrn_reflns_limit_k_min -18
_diffrn_reflns_limit_l_max 21
_diffrn_reflns_limit_l_min -19
_diffrn_reflns_number 17500
_diffrn_reflns_point_group_measured_fraction_full 0.938
_diffrn_reflns_point_group_measured_fraction_max 0.906
_diffrn_reflns_theta_full 25.242
_diffrn_reflns_theta_max 28.538
_diffrn_reflns_theta_min 2.338
_exptl_absorpt_coefficient_mu 0.641
_exptl_absorpt_correction_type multi-scan
_exptl_absorpt_process_details '(SADABS; Bruker, 2008)'
_exptl_crystal_colour Blue
_exptl_crystal_density_diffrn 1.403
_exptl_crystal_description Needle
_exptl_crystal_F_000 1038
_exptl_crystal_size_max 0.16
_exptl_crystal_size_mid 0.12
_exptl_crystal_size_min 0.08
_exptl_transmission_factor_max 0.920
_exptl_transmission_factor_min 0.890
_refine_diff_density_max 0.831
_refine_diff_density_min -0.837
_refine_diff_density_rms 0.098
_refine_ls_extinction_method none
_refine_ls_goodness_of_fit_ref 1.030
_refine_ls_hydrogen_treatment constr
_refine_ls_matrix_type full
_refine_ls_number_parameters 595
_refine_ls_number_reflns 10908
_refine_ls_number_restraints 6
_refine_ls_restrained_S_all 1.031
_refine_ls_R_factor_all 0.1780
_refine_ls_R_factor_gt 0.0944
_refine_ls_shift/su_max 0.001
_refine_ls_shift/su_mean 0.000
_refine_ls_structure_factor_coef Fsqd
_refine_ls_weighting_details 'w=1/[\s^2^(Fo^2^)+(0.1695P)^2^+1.0579P] where P=(Fo^2^+2Fc^2^)/3'
_refine_ls_weighting_scheme calc
_refine_ls_wR_factor_gt 0.2575
_refine_ls_wR_factor_ref 0.3298
_reflns_Friedel_coverage 0.000
_reflns_number_gt 5212
_reflns_number_total 10908
_reflns_threshold_expression 'I > 2\s(I)'
_cod_data_source_file d5dt01511a2.cif
_cod_data_source_block shelx_CCDC1
_cod_depositor_comments 'Adding full bibliography for 7719193--7719197.cif.'
_cod_database_code 7719195
_shelx_shelxl_version_number 2018/3
_shelx_space_group_comment
;
The symmetry employed for this shelxl refinement is uniquely defined
by the following loop, which should always be used as a source of
symmetry information in preference to the above space-group names.
They are only intended as comments.
;

loop_
_space_group_symop_operation_xyz
'x, y, z'
'-x, -y, -z'

loop_
_atom_site_label
_atom_site_type_symbol
_atom_site_fract_x
_atom_site_fract_y
_atom_site_fract_z
_atom_site_U_iso_or_equiv
_atom_site_adp_type
_atom_site_occupancy
_atom_site_site_symmetry_order
_atom_site_calc_flag
_atom_site_refinement_flags_posn
_atom_site_refinement_flags_adp
_atom_site_refinement_flags_occupancy
_atom_site_disorder_assembly
_atom_site_disorder_group
Cu1 Cu 0.25628(6) 0.17366(6) 0.79937(4) 0.0522(3) Uani 1 1 d . . . . .
C1 C 0.0368(5) 0.1346(5) 0.8958(4) 0.0573(15) Uani 1 1 d . . . . .
H1A H -0.009166 0.121495 0.855309 0.069 Uiso 1 1 calc R U . . .
H1B H 0.003279 0.109565 0.956273 0.069 Uiso 1 1 calc R U . . .
C2 C 0.0253(5) 0.2493(5) 0.8759(4) 0.0547(14) Uani 1 1 d . . . . .
H2A H -0.060176 0.289019 0.874515 0.066 Uiso 1 1 calc R U . . .
H2B H 0.060048 0.264213 0.921780 0.066 Uiso 1 1 calc R U . . .
C3 C 0.1798(6) -0.0178(5) 0.8547(4) 0.0624(16) Uani 1 1 d . . . . .
H3A H 0.117913 -0.054215 0.884933 0.075 Uiso 1 1 calc R U . . .
H3B H 0.259371 -0.067313 0.867597 0.075 Uiso 1 1 calc R U . . .
C4 C 0.1678(6) 0.0160(5) 0.7572(4) 0.0615(16) Uani 1 1 d . . . . .
H4A H 0.176822 -0.046084 0.735153 0.074 Uiso 1 1 calc R U . . .
H4B H 0.087877 0.064782 0.744160 0.074 Uiso 1 1 calc R U . . .
C5 C 0.2215(5) 0.0459(6) 0.9716(4) 0.0629(16) Uani 1 1 d . . . . .
H5A H 0.200154 -0.017153 1.011308 0.075 Uiso 1 1 calc R U . . .
H5B H 0.191303 0.104320 1.000292 0.075 Uiso 1 1 calc R U . . .
C6 C 0.3559(6) 0.0234(6) 0.9536(4) 0.0691(18) Uani 1 1 d . . . . .
H6A H 0.394037 0.011242 1.007974 0.083 Uiso 1 1 calc R U . . .
H6B H 0.387549 -0.040295 0.931498 0.083 Uiso 1 1 calc R U . . .
C7 C 0.0411(5) 0.3684(5) 0.7371(4) 0.0532(14) Uani 1 1 d . . . . .
H7 H -0.032454 0.409991 0.757038 0.064 Uiso 1 1 calc R U . . .
C8 C 0.0903(5) 0.4095(5) 0.6471(3) 0.0480(13) Uani 1 1 d . . . . .
C9 C 0.0713(4) 0.5188(5) 0.6119(3) 0.0476(13) Uani 1 1 d . . . . .
C10 C 0.0098(5) 0.5945(5) 0.6597(4) 0.0586(15) Uani 1 1 d . . . . .
H10 H -0.017916 0.570720 0.719031 0.070 Uiso 1 1 calc R U . . .
C11 C -0.0101(6) 0.6993(6) 0.6227(5) 0.0684(17) Uani 1 1 d . . . . .
H11 H -0.051368 0.746990 0.656778 0.082 Uiso 1 1 calc R U . . .
C12 C 0.0290(5) 0.7398(5) 0.5342(5) 0.0626(16) Uani 1 1 d . . . . .
C13 C 0.0084(6) 0.8486(6) 0.4930(5) 0.075(2) Uani 1 1 d . . . . .
H13 H -0.033662 0.897865 0.525448 0.091 Uiso 1 1 calc R U . . .
C14 C 0.0473(8) 0.8848(7) 0.4078(6) 0.087(2) Uani 1 1 d . . . . .
H14 H 0.029184 0.958219 0.380864 0.104 Uiso 1 1 calc R U . . .
C15 C 0.1141(7) 0.8130(7) 0.3604(5) 0.082(2) Uani 1 1 d . . . . .
H15 H 0.143043 0.838914 0.301765 0.099 Uiso 1 1 calc R U . . .
C16 C 0.1394(5) 0.7040(5) 0.3970(4) 0.0599(16) Uani 1 1 d . . . . .
C17 C 0.2037(6) 0.6304(7) 0.3506(4) 0.075(2) Uani 1 1 d . . . . .
H17 H 0.235673 0.654964 0.292582 0.090 Uiso 1 1 calc R U . . .
C18 C 0.2220(6) 0.5256(6) 0.3853(4) 0.0663(17) Uani 1 1 d . . . . .
H18 H 0.263354 0.478527 0.350710 0.080 Uiso 1 1 calc R U . . .
C19 C 0.1793(5) 0.4845(5) 0.4742(4) 0.0548(15) Uani 1 1 d . . . . .
C20 C 0.1941(5) 0.3772(5) 0.5111(4) 0.0591(15) Uani 1 1 d . . . . .
H20 H 0.234137 0.328814 0.477397 0.071 Uiso 1 1 calc R U . . .
C21 C 0.1510(5) 0.3404(5) 0.5966(4) 0.0529(14) Uani 1 1 d . . . . .
H21 H 0.163038 0.266804 0.621015 0.063 Uiso 1 1 calc R U . . .
C22 C 0.1151(5) 0.5566(5) 0.5236(4) 0.0493(13) Uani 1 1 d . . . . .
C23 C 0.0951(5) 0.6667(5) 0.4853(4) 0.0581(15) Uani 1 1 d . . . . .
C24 C 0.3055(5) 0.0549(5) 0.6398(4) 0.0566(15) Uani 1 1 d . . . . .
H24 H 0.273766 0.013639 0.616164 0.068 Uiso 1 1 calc R U . . .
C25 C 0.4025(5) 0.0989(5) 0.5876(4) 0.0528(14) Uani 1 1 d . . . . .
C26 C 0.4922(5) 0.1072(6) 0.6317(4) 0.0659(17) Uani 1 1 d . . . . .
H26 H 0.487317 0.088406 0.693791 0.079 Uiso 1 1 calc R U . . .
C27 C 0.5867(5) 0.1423(6) 0.5850(4) 0.0698(18) Uani 1 1 d . . . . .
H27 H 0.646608 0.147841 0.615562 0.084 Uiso 1 1 calc R U . . .
C28 C 0.5971(5) 0.1700(5) 0.4949(4) 0.0593(15) Uani 1 1 d . . . . .
C29 C 0.6983(6) 0.2020(6) 0.4457(5) 0.0728(19) Uani 1 1 d . . . . .
H29 H 0.759419 0.207236 0.475332 0.087 Uiso 1 1 calc R U . . .
C30 C 0.7078(6) 0.2251(6) 0.3567(5) 0.076(2) Uani 1 1 d . . . . .
H30 H 0.776451 0.245235 0.325571 0.091 Uiso 1 1 calc R U . . .
C31 C 0.6188(6) 0.2202(5) 0.3089(4) 0.0661(17) Uani 1 1 d . . . . .
C32 C 0.6282(7) 0.2436(6) 0.2153(5) 0.081(2) Uani 1 1 d . . . . .
H32 H 0.696602 0.263284 0.183135 0.097 Uiso 1 1 calc R U . . .
C33 C 0.5411(8) 0.2381(7) 0.1720(5) 0.091(2) Uani 1 1 d . . . . .
H33 H 0.546903 0.256773 0.109896 0.110 Uiso 1 1 calc R U . . .
C34 C 0.4438(8) 0.2055(7) 0.2181(5) 0.088(2) Uani 1 1 d . . . . .
H34 H 0.385522 0.199132 0.186517 0.105 Uiso 1 1 calc R U . . .
C35 C 0.4276(6) 0.1814(6) 0.3090(4) 0.0674(18) Uani 1 1 d . . . . .
C36 C 0.3309(6) 0.1468(6) 0.3587(4) 0.0717(19) Uani 1 1 d . . . . .
H36 H 0.269979 0.142030 0.328635 0.086 Uiso 1 1 calc R U . . .
C37 C 0.3198(5) 0.1200(5) 0.4471(4) 0.0602(16) Uani 1 1 d . . . . .
H37 H 0.252040 0.097466 0.477097 0.072 Uiso 1 1 calc R U . . .
C38 C 0.4101(5) 0.1252(5) 0.4967(4) 0.0550(14) Uani 1 1 d . . . . .
C39 C 0.5077(5) 0.1605(5) 0.4487(4) 0.0554(15) Uani 1 1 d . . . . .
C40 C 0.5184(5) 0.1884(5) 0.3562(4) 0.0579(15) Uani 1 1 d . . . . .
C41 C 0.3582(6) 0.3472(6) 0.7429(5) 0.075(2) Uani 1 1 d . . . . .
H41 H 0.328771 0.356748 0.799457 0.090 Uiso 1 1 calc R U . . .
C42 C 0.4380(13) 0.4965(9) 0.7232(9) 0.160(5) Uani 1 1 d . . . . .
H42A H 0.478387 0.540513 0.675771 0.241 Uiso 1 1 calc R U . . .
H42B H 0.362906 0.540463 0.743653 0.241 Uiso 1 1 calc R U . . .
H42C H 0.489899 0.461954 0.771684 0.241 Uiso 1 1 calc R U . . .
C43 C 0.4526(10) 0.4106(10) 0.6040(6) 0.133(4) Uani 1 1 d . . . . .
H43A H 0.490168 0.467920 0.575755 0.200 Uiso 1 1 calc R U . . .
H43B H 0.511325 0.342944 0.604200 0.200 Uiso 1 1 calc R U . . .
H43C H 0.384893 0.418115 0.571584 0.200 Uiso 1 1 calc R U . . .
C44 C 0.2398(16) 0.3513(13) 1.0029(10) 0.175(6) Uani 1 1 d . . . . .
H44 H 0.246124 0.298434 1.056770 0.209 Uiso 1 1 calc R U . . .
C45 C 0.231(5) 0.527(3) 0.940(2) 0.66(5) Uani 1 1 d . . . . .
H45A H 0.215810 0.590529 0.959734 0.987 Uiso 1 1 calc R U . . .
H45B H 0.311468 0.512471 0.909811 0.987 Uiso 1 1 calc R U . . .
H45C H 0.171660 0.536768 0.899257 0.987 Uiso 1 1 calc R U . . .
C46 C 0.202(3) 0.4620(18) 1.0984(17) 0.322(15) Uani 1 1 d . . . . .
H46A H 0.191139 0.536722 1.092988 0.483 Uiso 1 1 calc R U . . .
H46B H 0.129348 0.441862 1.127798 0.483 Uiso 1 1 calc R U . . .
H46C H 0.270202 0.419817 1.132785 0.483 Uiso 1 1 calc R U . . .
O1W O 0.6334(5) 0.0527(6) 0.8116(4) 0.1044(19) Uani 1 1 d . . . . .
H1W1 H 0.689776 -0.000361 0.804450 0.125 Uiso 1 1 d R U . . .
H2W1 H 0.664757 0.101459 0.810060 0.125 Uiso 1 1 d R U . . .
N1 N 0.1655(4) 0.0753(4) 0.8863(3) 0.0496(11) Uani 1 1 d . . . . .
N2 N 0.0894(4) 0.2817(4) 0.7900(3) 0.0518(11) Uani 1 1 d . . . . .
N3 N 0.2620(4) 0.0689(4) 0.7145(3) 0.0573(12) Uani 1 1 d . . . . .
N4 N 0.3823(4) 0.1159(5) 0.8871(3) 0.0643(14) Uani 1 1 d . . . . .
H4C H 0.455945 0.096709 0.859379 0.077 Uiso 1 1 calc R U . . .
H4D H 0.382008 0.166207 0.913453 0.077 Uiso 1 1 calc R U . . .
N5 N 0.4119(5) 0.4145(5) 0.6902(5) 0.0824(18) Uani 1 1 d . . . . .
N6 N 0.2237(16) 0.4431(12) 1.0106(12) 0.236(9) Uani 1 1 d . . . . .
O1 O 0.3436(4) 0.2722(4) 0.7237(3) 0.0617(11) Uani 1 1 d . . . . .
O2 O 0.9121(7) -0.0320(6) 0.8235(6) 0.145(3) Uani 1 1 d . . . . .
O3 O 0.8299(9) -0.1656(9) 0.8204(6) 0.194(5) Uani 1 1 d . . . . .
O4 O 1.0057(11) -0.1470(9) 0.7452(6) 0.209(6) Uani 1 1 d . . . . .
O5 O 0.9895(7) -0.1986(7) 0.8972(5) 0.143(3) Uani 1 1 d . . . . .
O6 O 0.5565(7) 0.2519(8) 0.9275(8) 0.183(4) Uani 1 1 d . . . . .
O7 O 0.6645(11) 0.3706(6) 0.8606(6) 0.175(4) Uani 1 1 d . . . . .
O8 O 0.7182(8) 0.2445(8) 0.9822(5) 0.160(3) Uani 1 1 d . . . . .
O9 O 0.7420(7) 0.1973(6) 0.8556(5) 0.128(2) Uani 1 1 d . . . . .
O10 O 0.2487(7) 0.3188(6) 0.9395(6) 0.132(2) Uani 1 1 d . U . . .
Cl1 Cl 0.9356(2) -0.1460(2) 0.81880(14) 0.0986(8) Uani 1 1 d . . . . .
Cl2 Cl 0.6642(2) 0.26710(19) 0.90319(14) 0.0961(7) Uani 1 1 d . . . . .

loop_
_atom_site_aniso_label
_atom_site_aniso_U_11
_atom_site_aniso_U_22
_atom_site_aniso_U_33
_atom_site_aniso_U_23
_atom_site_aniso_U_13
_atom_site_aniso_U_12
Cu1 0.0479(4) 0.0641(5) 0.0380(4) 0.0019(3) -0.0008(3) -0.0216(3)
C1 0.046(3) 0.073(4) 0.048(3) -0.002(3) 0.007(2) -0.028(3)
C2 0.046(3) 0.060(4) 0.046(3) -0.003(3) 0.006(2) -0.012(3)
C3 0.066(4) 0.059(4) 0.053(4) 0.004(3) -0.004(3) -0.023(3)
C4 0.063(4) 0.068(4) 0.054(4) -0.008(3) 0.001(3) -0.027(3)
C5 0.060(3) 0.077(5) 0.038(3) 0.009(3) -0.006(3) -0.020(3)
C6 0.068(4) 0.078(5) 0.053(4) 0.010(3) -0.013(3) -0.029(4)
C7 0.044(3) 0.067(4) 0.045(3) -0.006(3) -0.005(2) -0.019(3)
C8 0.043(3) 0.053(3) 0.041(3) -0.001(3) -0.006(2) -0.011(2)
C9 0.040(3) 0.055(4) 0.043(3) -0.005(3) -0.008(2) -0.012(2)
C10 0.056(3) 0.064(4) 0.055(4) -0.018(3) -0.002(3) -0.013(3)
C11 0.065(4) 0.067(5) 0.072(5) -0.019(4) -0.009(3) -0.014(3)
C12 0.052(3) 0.058(4) 0.075(4) -0.006(3) -0.014(3) -0.017(3)
C13 0.066(4) 0.063(5) 0.093(6) -0.006(4) -0.026(4) -0.015(3)
C14 0.088(5) 0.076(5) 0.093(6) 0.012(5) -0.036(5) -0.034(5)
C15 0.077(5) 0.089(6) 0.074(5) 0.020(4) -0.026(4) -0.042(4)
C16 0.056(3) 0.066(4) 0.055(4) 0.005(3) -0.014(3) -0.026(3)
C17 0.069(4) 0.100(6) 0.046(3) 0.014(4) -0.008(3) -0.038(4)
C18 0.056(3) 0.090(5) 0.044(3) -0.007(3) 0.000(3) -0.020(3)
C19 0.049(3) 0.070(4) 0.039(3) -0.003(3) -0.001(2) -0.018(3)
C20 0.051(3) 0.074(4) 0.048(3) -0.020(3) -0.001(3) -0.008(3)
C21 0.050(3) 0.057(4) 0.044(3) -0.008(3) -0.005(2) -0.009(3)
C22 0.039(3) 0.059(4) 0.046(3) -0.004(3) -0.006(2) -0.014(2)
C23 0.049(3) 0.072(4) 0.051(3) 0.000(3) -0.009(3) -0.025(3)
C24 0.053(3) 0.062(4) 0.049(3) -0.010(3) 0.000(3) -0.013(3)
C25 0.043(3) 0.062(4) 0.050(3) -0.013(3) 0.003(2) -0.015(3)
C26 0.054(3) 0.087(5) 0.056(4) -0.020(3) 0.000(3) -0.018(3)
C27 0.047(3) 0.099(6) 0.065(4) -0.018(4) -0.007(3) -0.023(3)
C28 0.047(3) 0.061(4) 0.063(4) -0.007(3) -0.008(3) -0.011(3)
C29 0.061(4) 0.082(5) 0.074(5) -0.015(4) 0.002(3) -0.025(4)
C30 0.062(4) 0.075(5) 0.086(5) -0.009(4) 0.007(4) -0.029(4)
C31 0.066(4) 0.058(4) 0.064(4) -0.010(3) 0.011(3) -0.015(3)
C32 0.078(5) 0.087(6) 0.068(5) -0.011(4) 0.013(4) -0.027(4)
C33 0.112(7) 0.093(6) 0.057(4) -0.016(4) 0.013(4) -0.023(5)
C34 0.092(5) 0.117(7) 0.049(4) -0.019(4) 0.000(4) -0.024(5)
C35 0.065(4) 0.083(5) 0.049(3) -0.019(3) 0.002(3) -0.014(3)
C36 0.059(4) 0.101(6) 0.057(4) -0.025(4) -0.002(3) -0.022(4)
C37 0.046(3) 0.073(4) 0.061(4) -0.021(3) 0.002(3) -0.015(3)
C38 0.053(3) 0.056(4) 0.053(3) -0.015(3) -0.001(3) -0.010(3)
C39 0.051(3) 0.051(4) 0.055(3) -0.011(3) 0.006(3) -0.007(3)
C40 0.057(3) 0.054(4) 0.056(4) -0.014(3) 0.001(3) -0.007(3)
C41 0.079(5) 0.071(5) 0.068(4) -0.009(4) 0.018(4) -0.030(4)
C42 0.209(14) 0.087(7) 0.193(13) -0.036(8) 0.034(11) -0.077(9)
C43 0.148(9) 0.179(11) 0.088(7) 0.002(7) 0.019(6) -0.117(9)
C44 0.256(18) 0.156(13) 0.133(12) -0.052(10) -0.031(11) -0.066(13)
C45 1.13(12) 0.30(4) 0.46(5) -0.11(3) 0.53(7) -0.36(6)
C46 0.44(4) 0.24(2) 0.35(3) -0.20(2) 0.00(3) -0.08(3)
O1W 0.070(3) 0.158(6) 0.088(4) -0.037(4) -0.005(3) -0.031(3)
N1 0.048(2) 0.055(3) 0.037(2) 0.006(2) -0.0016(19) -0.019(2)
N2 0.049(3) 0.061(3) 0.040(2) -0.002(2) 0.002(2) -0.020(2)
N3 0.058(3) 0.067(3) 0.038(2) -0.005(2) -0.003(2) -0.012(2)
N4 0.057(3) 0.080(4) 0.048(3) 0.005(3) -0.014(2) -0.022(3)
N5 0.071(4) 0.064(4) 0.100(5) 0.001(3) 0.002(3) -0.026(3)
N6 0.34(2) 0.179(13) 0.248(17) -0.151(14) 0.108(15) -0.125(14)
O1 0.058(2) 0.072(3) 0.052(2) -0.002(2) 0.0067(19) -0.032(2)
O2 0.155(6) 0.114(6) 0.182(8) -0.069(6) 0.030(6) -0.054(5)
O3 0.186(8) 0.268(12) 0.174(9) -0.006(8) -0.036(7) -0.167(9)
O4 0.294(13) 0.256(11) 0.160(8) -0.134(8) 0.123(9) -0.188(11)
O5 0.154(6) 0.157(7) 0.108(6) -0.011(5) -0.057(5) -0.024(5)
O6 0.091(5) 0.207(10) 0.281(12) -0.129(9) -0.005(6) -0.025(6)
O7 0.295(12) 0.084(5) 0.124(6) -0.007(5) -0.009(7) -0.041(6)
O8 0.166(7) 0.216(9) 0.078(5) -0.012(5) -0.017(5) -0.043(7)
O9 0.128(5) 0.144(6) 0.108(5) -0.041(5) 0.033(4) -0.042(5)
O10 0.133(3) 0.133(3) 0.131(3) -0.039(2) -0.0051(19) -0.0358(19)
Cl1 0.0843(13) 0.156(2) 0.0719(13) -0.0429(14) 0.0050(10) -0.0495(14)
Cl2 0.1149(18) 0.0888(16) 0.0667(12) -0.0044(11) 0.0128(12) -0.0263(13)

loop_
_atom_type_symbol
_atom_type_description
_atom_type_scat_dispersion_real
_atom_type_scat_dispersion_imag
_atom_type_scat_source
C C 0.0033 0.0016 'International Tables Vol C Tables 4.2.6.8 and 6.1.1.4'
H H 0.0000 0.0000 'International Tables Vol C Tables 4.2.6.8 and 6.1.1.4'
N N 0.0061 0.0033 'International Tables Vol C Tables 4.2.6.8 and 6.1.1.4'
O O 0.0106 0.0060 'International Tables Vol C Tables 4.2.6.8 and 6.1.1.4'
Cu Cu 0.3201 1.2651 'International Tables Vol C Tables 4.2.6.8 and 6.1.1.4'
Cl Cl 0.1484 0.1585 'International Tables Vol C Tables 4.2.6.8 and 6.1.1.4'

loop_
_geom_angle_atom_site_label_1
_geom_angle_atom_site_label_2
_geom_angle_atom_site_label_3
_geom_angle
_geom_angle_site_symmetry_1
_geom_angle_site_symmetry_3
_geom_angle_publ_flag
O1 Cu1 N4 91.94(19) . . ?
O1 Cu1 N1 175.61(19) . . ?
N4 Cu1 N1 85.49(19) . . ?
O1 Cu1 N2 95.35(18) . . ?
N4 Cu1 N2 135.5(2) . . ?
N1 Cu1 N2 84.07(18) . . ?
O1 Cu1 N3 102.02(19) . . ?
N4 Cu1 N3 114.7(2) . . ?
N1 Cu1 N3 82.30(18) . . ?
N2 Cu1 N3 106.52(19) . . ?
C2 C1 N1 110.3(4) . . ?
C2 C1 H1A 109.6 . . ?
N1 C1 H1A 109.6 . . ?
C2 C1 H1B 109.6 . . ?
N1 C1 H1B 109.6 . . ?
H1A C1 H1B 108.1 . . ?
N2 C2 C1 108.4(5) . . ?
N2 C2 H2A 110.0 . . ?
C1 C2 H2A 110.0 . . ?
N2 C2 H2B 110.0 . . ?
C1 C2 H2B 110.0 . . ?
H2A C2 H2B 108.4 . . ?
N1 C3 C4 109.3(5) . . ?
N1 C3 H3A 109.8 . . ?
C4 C3 H3A 109.8 . . ?
N1 C3 H3B 109.8 . . ?
C4 C3 H3B 109.8 . . ?
H3A C3 H3B 108.3 . . ?
N3 C4 C3 108.3(5) . . ?
N3 C4 H4A 110.0 . . ?
C3 C4 H4A 110.0 . . ?
N3 C4 H4B 110.0 . . ?
C3 C4 H4B 110.0 . . ?
H4A C4 H4B 108.4 . . ?
N1 C5 C6 108.8(5) . . ?
N1 C5 H5A 109.9 . . ?
C6 C5 H5A 109.9 . . ?
N1 C5 H5B 109.9 . . ?
C6 C5 H5B 109.9 . . ?
H5A C5 H5B 108.3 . . ?
N4 C6 C5 107.7(5) . . ?
N4 C6 H6A 110.2 . . ?
C5 C6 H6A 110.2 . . ?
N4 C6 H6B 110.2 . . ?
C5 C6 H6B 110.2 . . ?
H6A C6 H6B 108.5 . . ?
N2 C7 C8 125.3(5) . . ?
N2 C7 H7 117.4 . . ?
C8 C7 H7 117.4 . . ?
C21 C8 C9 120.3(5) . . ?
C21 C8 C7 120.0(5) . . ?
C9 C8 C7 119.7(5) . . ?
C8 C9 C22 118.5(5) . . ?
C8 C9 C10 123.5(5) . . ?
C22 C9 C10 118.0(5) . . ?
C11 C10 C9 121.8(6) . . ?
C11 C10 H10 119.1 . . ?
C9 C10 H10 119.1 . . ?
C10 C11 C12 121.8(6) . . ?
C10 C11 H11 119.1 . . ?
C12 C11 H11 119.1 . . ?
C13 C12 C11 123.4(7) . . ?
C13 C12 C23 118.4(6) . . ?
C11 C12 C23 118.2(6) . . ?
C14 C13 C12 121.8(8) . . ?
C14 C13 H13 119.1 . . ?
C12 C13 H13 119.1 . . ?
C13 C14 C15 119.6(8) . . ?
C13 C14 H14 120.2 . . ?
C15 C14 H14 120.2 . . ?
C14 C15 C16 121.8(7) . . ?
C14 C15 H15 119.1 . . ?
C16 C15 H15 119.1 . . ?
C17 C16 C15 123.1(7) . . ?
C17 C16 C23 118.7(6) . . ?
C15 C16 C23 118.2(7) . . ?
C18 C17 C16 122.4(6) . . ?
C18 C17 H17 118.8 . . ?
C16 C17 H17 118.8 . . ?
C17 C18 C19 120.7(7) . . ?
C17 C18 H18 119.6 . . ?
C19 C18 H18 119.6 . . ?
C20 C19 C22 119.4(5) . . ?
C20 C19 C18 122.1(6) . . ?
C22 C19 C18 118.5(6) . . ?
C21 C20 C19 120.6(6) . . ?
C21 C20 H20 119.7 . . ?
C19 C20 H20 119.7 . . ?
C20 C21 C8 121.0(6) . . ?
C20 C21 H21 119.5 . . ?
C8 C21 H21 119.5 . . ?
C19 C22 C23 119.9(5) . . ?
C19 C22 C9 120.1(5) . . ?
C23 C22 C9 120.0(5) . . ?
C22 C23 C12 120.2(5) . . ?
C22 C23 C16 119.8(6) . . ?
C12 C23 C16 120.0(6) . . ?
N3 C24 C25 124.0(6) . . ?
N3 C24 H24 118.0 . . ?
C25 C24 H24 118.0 . . ?
C38 C25 C26 120.2(5) . . ?
C38 C25 C24 121.2(5) . . ?
C26 C25 C24 118.5(5) . . ?
C27 C26 C25 119.9(6) . . ?
C27 C26 H26 120.1 . . ?
C25 C26 H26 120.1 . . ?
C26 C27 C28 121.8(6) . . ?
C26 C27 H27 119.1 . . ?
C28 C27 H27 119.1 . . ?
C27 C28 C29 122.1(6) . . ?
C27 C28 C39 119.2(5) . . ?
C29 C28 C39 118.6(6) . . ?
C30 C29 C28 120.5(7) . . ?
C30 C29 H29 119.7 . . ?
C28 C29 H29 119.7 . . ?
C29 C30 C31 122.3(6) . . ?
C29 C30 H30 118.9 . . ?
C31 C30 H30 118.9 . . ?
C40 C31 C30 118.1(6) . . ?
C40 C31 C32 119.1(7) . . ?
C30 C31 C32 122.8(6) . . ?
C33 C32 C31 120.9(7) . . ?
C33 C32 H32 119.5 . . ?
C31 C32 H32 119.5 . . ?
C32 C33 C34 120.0(8) . . ?
C32 C33 H33 120.0 . . ?
C34 C33 H33 120.0 . . ?
C33 C34 C35 122.7(8) . . ?
C33 C34 H34 118.6 . . ?
C35 C34 H34 118.6 . . ?
C34 C35 C36 124.8(7) . . ?
C34 C35 C40 118.1(6) . . ?
C36 C35 C40 117.1(6) . . ?
C37 C36 C35 123.5(6) . . ?
C37 C36 H36 118.3 . . ?
C35 C36 H36 118.3 . . ?
C36 C37 C38 120.8(6) . . ?
C36 C37 H37 119.6 . . ?
C38 C37 H37 119.6 . . ?
C25 C38 C39 119.9(6) . . ?
C25 C38 C37 123.0(5) . . ?
C39 C38 C37 117.1(6) . . ?
C38 C39 C40 121.6(6) . . ?
C38 C39 C28 119.0(6) . . ?
C40 C39 C28 119.3(5) . . ?
C31 C40 C39 121.1(6) . . ?
C31 C40 C35 119.0(6) . . ?
C39 C40 C35 119.8(6) . . ?
O1 C41 N5 123.7(7) . . ?
O1 C41 H41 118.1 . . ?
N5 C41 H41 118.1 . . ?
N5 C42 H42A 109.5 . . ?
N5 C42 H42B 109.5 . . ?
H42A C42 H42B 109.5 . . ?
N5 C42 H42C 109.5 . . ?
H42A C42 H42C 109.5 . . ?
H42B C42 H42C 109.5 . . ?
N5 C43 H43A 109.5 . . ?
N5 C43 H43B 109.5 . . ?
H43A C43 H43B 109.5 . . ?
N5 C43 H43C 109.5 . . ?
H43A C43 H43C 109.5 . . ?
H43B C43 H43C 109.5 . . ?
O10 C44 N6 131.5(17) . . ?
O10 C44 H44 114.3 . . ?
N6 C44 H44 114.3 . . ?
N6 C45 H45A 109.5 . . ?
N6 C45 H45B 109.5 . . ?
H45A C45 H45B 109.5 . . ?
N6 C45 H45C 109.5 . . ?
H45A C45 H45C 109.5 . . ?
H45B C45 H45C 109.5 . . ?
N6 C46 H46A 109.5 . . ?
N6 C46 H46B 109.5 . . ?
H46A C46 H46B 109.5 . . ?
N6 C46 H46C 109.5 . . ?
H46A C46 H46C 109.5 . . ?
H46B C46 H46C 109.5 . . ?
H1W1 O1W H2W1 107.7 . . ?
C3 N1 C1 111.8(5) . . ?
C3 N1 C5 111.3(5) . . ?
C1 N1 C5 110.1(4) . . ?
C3 N1 Cu1 109.3(3) . . ?
C1 N1 Cu1 108.6(3) . . ?
C5 N1 Cu1 105.5(3) . . ?
C7 N2 C2 118.5(5) . . ?
C7 N2 Cu1 136.6(4) . . ?
C2 N2 Cu1 104.1(3) . . ?
C24 N3 C4 115.8(5) . . ?
C24 N3 Cu1 140.0(4) . . ?
C4 N3 Cu1 103.1(3) . . ?
C6 N4 Cu1 109.0(4) . . ?
C6 N4 H4C 109.9 . . ?
Cu1 N4 H4C 109.9 . . ?
C6 N4 H4D 109.9 . . ?
Cu1 N4 H4D 109.9 . . ?
H4C N4 H4D 108.3 . . ?
C41 N5 C43 122.5(7) . . ?
C41 N5 C42 119.7(8) . . ?
C43 N5 C42 117.7(7) . . ?
C44 N6 C45 122(2) . . ?
C44 N6 C46 119.7(18) . . ?
C45 N6 C46 117.9(19) . . ?
C41 O1 Cu1 124.6(4) . . ?
O4 Cl1 O3 116.1(7) . . ?
O4 Cl1 O5 117.1(7) . . ?
O3 Cl1 O5 111.4(6) . . ?
O4 Cl1 O2 102.2(6) . . ?
O3 Cl1 O2 108.3(7) . . ?
O5 Cl1 O2 99.4(5) . . ?
O6 Cl2 O7 114.7(7) . . ?
O6 Cl2 O8 105.1(6) . . ?
O7 Cl2 O8 105.1(6) . . ?
O6 Cl2 O9 115.2(5) . . ?
O7 Cl2 O9 110.3(5) . . ?
O8 Cl2 O9 105.3(5) . . ?

loop_
_geom_bond_atom_site_label_1
_geom_bond_atom_site_label_2
_geom_bond_distance
_geom_bond_site_symmetry_2
_geom_bond_publ_flag
Cu1 O1 1.961(4) . ?
Cu1 N4 2.023(5) . ?
Cu1 N1 2.053(4) . ?
Cu1 N2 2.074(5) . ?
Cu1 N3 2.236(5) . ?
C1 C2 1.488(8) . ?
C1 N1 1.496(7) . ?
C1 H1A 0.9900 . ?
C1 H1B 0.9900 . ?
C2 N2 1.477(6) . ?
C2 H2A 0.9900 . ?
C2 H2B 0.9900 . ?
C3 N1 1.468(8) . ?
C3 C4 1.511(8) . ?
C3 H3A 0.9900 . ?
C3 H3B 0.9900 . ?
C4 N3 1.475(7) . ?
C4 H4A 0.9900 . ?
C4 H4B 0.9900 . ?
C5 N1 1.504(7) . ?
C5 C6 1.513(9) . ?
C5 H5A 0.9900 . ?
C5 H5B 0.9900 . ?
C6 N4 1.482(8) . ?
C6 H6A 0.9900 . ?
C6 H6B 0.9900 . ?
C7 N2 1.275(7) . ?
C7 C8 1.481(7) . ?
C7 H7 0.9500 . ?
C8 C21 1.391(8) . ?
C8 C9 1.409(8) . ?
C9 C22 1.428(7) . ?
C9 C10 1.429(8) . ?
C10 C11 1.355(9) . ?
C10 H10 0.9500 . ?
C11 C12 1.422(9) . ?
C11 H11 0.9500 . ?
C12 C13 1.415(9) . ?
C12 C23 1.426(9) . ?
C13 C14 1.365(11) . ?
C13 H13 0.9500 . ?
C14 C15 1.400(12) . ?
C14 H14 0.9500 . ?
C15 C16 1.402(10) . ?
C15 H15 0.9500 . ?
C16 C17 1.401(10) . ?
C16 C23 1.429(8) . ?
C17 C18 1.351(10) . ?
C17 H17 0.9500 . ?
C18 C19 1.442(8) . ?
C18 H18 0.9500 . ?
C19 C20 1.391(9) . ?
C19 C22 1.417(8) . ?
C20 C21 1.386(8) . ?
C20 H20 0.9500 . ?
C21 H21 0.9500 . ?
C22 C23 1.424(9) . ?
C24 N3 1.270(7) . ?
C24 C25 1.478(7) . ?
C24 H24 0.9500 . ?
C25 C38 1.390(8) . ?
C25 C26 1.404(8) . ?
C26 C27 1.369(8) . ?
C26 H26 0.9500 . ?
C27 C28 1.377(9) . ?
C27 H27 0.9500 . ?
C28 C29 1.430(9) . ?
C28 C39 1.431(9) . ?
C29 C30 1.362(10) . ?
C29 H29 0.9500 . ?
C30 C31 1.415(10) . ?
C30 H30 0.9500 . ?
C31 C40 1.411(8) . ?
C31 C32 1.433(10) . ?
C32 C33 1.353(11) . ?
C32 H32 0.9500 . ?
C33 C34 1.378(11) . ?
C33 H33 0.9500 . ?
C34 C35 1.392(9) . ?
C34 H34 0.9500 . ?
C35 C36 1.403(9) . ?
C35 C40 1.440(9) . ?
C36 C37 1.351(9) . ?
C36 H36 0.9500 . ?
C37 C38 1.450(9) . ?
C37 H37 0.9500 . ?
C38 C39 1.406(8) . ?
C39 C40 1.414(8) . ?
C41 O1 1.226(8) . ?
C41 N5 1.303(8) . ?
C41 H41 0.9500 . ?
C42 N5 1.502(13) . ?
C42 H42A 0.9800 . ?
C42 H42B 0.9800 . ?
C42 H42C 0.9800 . ?
C43 N5 1.402(11) . ?
C43 H43A 0.9800 . ?
C43 H43B 0.9800 . ?
C43 H43C 0.9800 . ?
C44 O10 1.203(14) . ?
C44 N6 1.262(16) . ?
C44 H44 0.9500 . ?
C45 N6 1.38(3) . ?
C45 H45A 0.9800 . ?
C45 H45B 0.9800 . ?
C45 H45C 0.9800 . ?
C46 N6 1.47(2) . ?
C46 H46A 0.9800 . ?
C46 H46B 0.9800 . ?
C46 H46C 0.9800 . ?
O1W H1W1 0.8500 . ?
O1W H2W1 0.8501 . ?
N4 H4C 0.9100 . ?
N4 H4D 0.9100 . ?
O2 Cl1 1.536(7) . ?
O3 Cl1 1.342(7) . ?
O4 Cl1 1.330(7) . ?
O5 Cl1 1.396(7) . ?
O6 Cl2 1.323(8) . ?
O7 Cl2 1.392(8) . ?
O8 Cl2 1.416(8) . ?
O9 Cl2 1.425(7) . ?
